data_7203230
loop_
_publ_author_name
'Oscar Fabelo'
'Laura Ca\~nadillas-Delgado'
'Jorge Pas\'an'
'Catalina Ruiz-P\'erez'
'Miguel Julve'

_publ_section_title
;
 Influence of the presence of divalent first-row transition metal ions
 on the structure of sodium(<small>I</small>) salts of
 1,2,3,4-benzenetetracarboxylic acid (H<small><sub>4</sub></small>bta)
;
_journal_issue 4
_journal_name_full CrystEngComm
_journal_page_first 338
_journal_paper_doi 10.1039/b516806f
_journal_volume 8
_journal_year 2006
_chemical_formula_sum 'C10 H26 Na4 O20'
_chemical_formula_weight 558.27
_chemical_name_systematic
;
?
;
_space_group_IT_number 29
_symmetry_cell_setting orthorhombic
_symmetry_space_group_name_Hall 'P -2bc -2c'
_symmetry_space_group_name_H-M 'P c 21 b'
_atom_sites_solution_hydrogens geom
_atom_sites_solution_primary direct
_atom_sites_solution_secondary difmap
_audit_creation_method SHELXL-97
_cell_angle_alpha 90.00
_cell_angle_beta 90.00
_cell_angle_gamma 90.00
_cell_formula_units_Z 4
_cell_length_a 6.9997(4)
_cell_length_b 16.4260(9)
_cell_length_c 20.3312(18)
_cell_measurement_temperature 293(2)
_cell_volume 2337.6(3)
_computing_cell_refinement 'Dirax/lsq (Duisenberg & Schreurs, 1989-2000)'
_computing_data_collection 'Collect (Nonius BV, 1997-2000)'
_computing_data_reduction 'EvalCCD (Duisenberg & Schreurs 1990-2000)'
_computing_molecular_graphics DIAMOND
_computing_publication_material 'WinGX publication routines (Farrugia, 1999)'
_computing_structure_refinement 'SHELXL-97 (Sheldrick, 1997)'
_computing_structure_solution 'SHELXS-97 (Sheldrick, 1997)'
_diffrn_ambient_temperature 293(2)
_diffrn_detector 'CCD plate'
_diffrn_detector_area_resol_mean 9
_diffrn_measured_fraction_theta_full 0.914
_diffrn_measured_fraction_theta_max 0.914
_diffrn_measurement_device '95mm CCD camera on \k-goniostat'
_diffrn_measurement_device_type KappaCCD
_diffrn_measurement_method 'CCD rotation images, thick slices'
_diffrn_radiation_monochromator graphite
_diffrn_radiation_source 'fine-focus sealed tube'
_diffrn_radiation_type MoK\a
_diffrn_radiation_wavelength 0.71069
_diffrn_reflns_av_R_equivalents 0.0333
_diffrn_reflns_av_sigmaI/netI 0.0570
_diffrn_reflns_limit_h_max 5
_diffrn_reflns_limit_h_min -9
_diffrn_reflns_limit_k_max 20
_diffrn_reflns_limit_k_min -20
_diffrn_reflns_limit_l_max 14
_diffrn_reflns_limit_l_min -26
_diffrn_reflns_number 10328
_diffrn_reflns_theta_full 27.50
_diffrn_reflns_theta_max 27.50
_diffrn_reflns_theta_min 6.42
_exptl_absorpt_coefficient_mu 0.213
_exptl_absorpt_correction_type sadabs
_exptl_crystal_colour colourless
_exptl_crystal_density_diffrn 1.586
_exptl_crystal_density_method 'not measured'
_exptl_crystal_description prism
_exptl_crystal_F_000 1160
_exptl_crystal_size_max 0.21
_exptl_crystal_size_mid 0.18
_exptl_crystal_size_min 0.14
_refine_diff_density_max 0.746
_refine_diff_density_min -0.295
_refine_diff_density_rms 0.101
_refine_ls_abs_structure_details 'Flack H D (1983), Acta Cryst. A39, 876-881'
_refine_ls_abs_structure_Flack 0.00
_refine_ls_extinction_method none
_refine_ls_goodness_of_fit_ref 1.039
_refine_ls_hydrogen_treatment mixed
_refine_ls_matrix_type full
_refine_ls_number_parameters 307
_refine_ls_number_reflns 4324
_refine_ls_number_restraints 1
_refine_ls_restrained_S_all 1.039
_refine_ls_R_factor_all 0.0949
_refine_ls_R_factor_gt 0.0589
_refine_ls_shift/su_max 0.000
_refine_ls_shift/su_mean 0.000
_refine_ls_structure_factor_coef Fsqd
_refine_ls_weighting_details 'calc w=1/[\s^2^(Fo^2^)+(0.0978P)^2^+0.0000P] where P=(Fo^2^+2Fc^2^)/3'
_refine_ls_weighting_scheme calc
_refine_ls_wR_factor_gt 0.1404
_refine_ls_wR_factor_ref 0.1582
_reflns_number_gt 2979
_reflns_number_total 4324
_reflns_threshold_expression >2sigma(I)
_cod_data_source_file b516806f.txt
_cod_data_source_block COMPOUND1
_cod_original_sg_symbol_H-M ' P c 21 b'
_cod_database_code 7203230

loop_
_symmetry_equiv_pos_as_xyz
'x, y, z'
'x, y+1/2, -z+1/2'
'-x, y, z+1/2'
'-x, y+1/2, -z'

loop_
_atom_site_label
_atom_site_type_symbol
_atom_site_fract_x
_atom_site_fract_y
_atom_site_fract_z
_atom_site_U_iso_or_equiv
_atom_site_adp_type
_atom_site_occupancy
_atom_site_symmetry_multiplicity
_atom_site_calc_flag
_atom_site_refinement_flags
_atom_site_disorder_assembly
_atom_site_disorder_group
Na1 Na 0.2659(3) 1.05902(19) 0.38418(12) 0.0317(6) Uani 1 1 d . . .
Na2 Na -0.2356(3) 1.06522(19) 0.36748(13) 0.0306(5) Uani 1 1 d . . .
Na3 Na 0.2180(3) 0.82804(14) 0.32807(9) 0.0297(5) Uani 1 1 d . . .
Na4 Na 0.3014(3) 1.29489(14) 0.42031(9) 0.0280(5) Uani 1 1 d . . .
C1 C -0.3923(6) 0.6094(3) 0.3523(2) 0.0182(10) Uani 1 1 d . . .
C2 C -0.2092(6) 0.6439(3) 0.3606(2) 0.0170(9) Uani 1 1 d . . .
C3 C -0.0641(7) 0.5955(3) 0.3822(2) 0.0183(10) Uani 1 1 d . . .
H3 H 0.0566 0.6182 0.3877 0.022 Uiso 1 1 calc R . .
C4 C -0.0901(6) 0.5133(3) 0.3963(2) 0.0171(10) Uani 1 1 d . . .
C5 C -0.2697(6) 0.4805(3) 0.3878(2) 0.0169(9) Uani 1 1 d . . .
C6 C -0.4215(7) 0.5292(3) 0.3653(2) 0.0193(10) Uani 1 1 d . . .
H6 H -0.5420 0.5064 0.3593 0.023 Uiso 1 1 calc R . .
C7 C -0.5590(7) 0.6635(3) 0.3316(2) 0.0196(10) Uani 1 1 d . . .
C8 C -0.1709(7) 0.7313(3) 0.3420(2) 0.0203(10) Uani 1 1 d . . .
C9 C 0.0783(6) 0.4621(3) 0.4162(2) 0.0192(10) Uani 1 1 d . . .
C10 C -0.3138(6) 0.3933(3) 0.4075(2) 0.0181(10) Uani 1 1 d . . .
O1 O -0.6561(5) 0.6413(2) 0.28307(15) 0.0294(8) Uani 1 1 d . . .
O2 O -0.5943(5) 0.7238(2) 0.36683(16) 0.0330(9) Uani 1 1 d . . .
O3 O -0.2332(4) 0.7552(2) 0.28819(15) 0.0282(8) Uani 1 1 d . . .
O4 O -0.0705(5) 0.7738(2) 0.38043(15) 0.0277(8) Uani 1 1 d . . .
O5 O 0.1181(4) 0.4016(2) 0.38170(17) 0.0306(8) Uani 1 1 d . . .
O6 O 0.1737(5) 0.4842(2) 0.46572(16) 0.0318(8) Uani 1 1 d . . .
O7 O -0.2403(4) 0.3687(2) 0.46082(15) 0.0259(8) Uani 1 1 d . . .
O8 O -0.4170(5) 0.3502(2) 0.37151(14) 0.0243(7) Uani 1 1 d . . .
O7W O 0.0264(6) 1.0348(4) 0.29141(19) 0.0465(14) Uani 1 1 d . . .
O8W O 0.0018(4) 1.0866(3) 0.4486(2) 0.0254(10) Uani 1 1 d . . .
O11W O 0.5272(5) 1.0857(3) 0.4576(2) 0.0348(11) Uani 1 1 d . . .
O12W O 0.5028(4) 1.0290(3) 0.30222(18) 0.0321(12) Uani 1 1 d . . .
O10W O 0.2151(5) 1.1993(3) 0.34181(17) 0.0321(10) Uani 1 1 d . . .
O9W O 0.3216(6) 0.9188(2) 0.41293(17) 0.0338(9) Uani 1 1 d . . .
O1W O -0.2683(5) 0.9245(3) 0.4136(2) 0.0380(11) Uani 1 1 d . . .
O2W O -0.2085(6) 1.2037(3) 0.33897(19) 0.0380(11) Uani 1 1 d . . .
O3W O 0.0414(5) 1.2541(3) 0.48627(18) 0.0350(10) Uani 1 1 d . . .
O4W O 0.5130(5) 1.2461(3) 0.5032(2) 0.0332(11) Uani 1 1 d . . .
O5W O 0.0144(4) 0.8802(3) 0.2463(2) 0.0319(11) Uani 1 1 d . . .
O6W O 0.4821(4) 0.8706(3) 0.26115(19) 0.0310(10) Uani 1 1 d . . .

loop_
_atom_site_aniso_label
_atom_site_aniso_U_11
_atom_site_aniso_U_22
_atom_site_aniso_U_33
_atom_site_aniso_U_23
_atom_site_aniso_U_13
_atom_site_aniso_U_12
Na1 0.0307(10) 0.0305(11) 0.0338(14) -0.0086(11) 0.0059(8) -0.0014(9)
Na2 0.0320(10) 0.0275(11) 0.0325(12) 0.0043(10) -0.0075(8) -0.0029(8)
Na3 0.0305(10) 0.0293(12) 0.0294(10) 0.0021(9) -0.0029(8) 0.0030(9)
Na4 0.0239(10) 0.0255(10) 0.0345(11) 0.0051(9) -0.0016(8) 0.0003(9)
C1 0.017(2) 0.024(3) 0.013(2) 0.003(2) -0.0003(17) 0.0035(19)
C2 0.018(2) 0.017(2) 0.016(2) -0.0043(19) 0.0021(17) 0.0005(19)
C3 0.019(2) 0.021(3) 0.015(2) -0.0004(19) 0.0040(18) 0.000(2)
C4 0.018(2) 0.019(3) 0.014(2) -0.0064(19) -0.0006(17) -0.0003(19)
C5 0.020(2) 0.018(2) 0.013(2) -0.0037(19) -0.0006(17) 0.0010(19)
C6 0.021(3) 0.019(3) 0.018(2) -0.0010(19) -0.0055(19) -0.002(2)
C7 0.024(3) 0.013(3) 0.022(2) 0.004(2) 0.003(2) 0.004(2)
C8 0.021(2) 0.017(3) 0.023(2) 0.004(2) 0.0003(19) 0.002(2)
C9 0.014(2) 0.024(3) 0.020(2) -0.002(2) 0.0019(19) 0.000(2)
C10 0.019(2) 0.019(2) 0.016(2) 0.004(2) 0.0044(18) -0.001(2)
O1 0.0316(18) 0.035(2) 0.0218(17) -0.0026(15) -0.0144(14) 0.0095(17)
O2 0.040(2) 0.030(2) 0.0287(18) -0.0036(17) -0.0038(15) 0.0181(17)
O3 0.0379(19) 0.0220(19) 0.0248(18) 0.0033(15) -0.0025(14) -0.0017(15)
O4 0.0369(19) 0.019(2) 0.0275(17) -0.0006(15) -0.0068(16) -0.0069(17)
O5 0.029(2) 0.027(2) 0.0353(19) -0.0092(17) -0.0063(14) 0.0131(15)
O6 0.0291(18) 0.039(2) 0.0277(18) -0.0015(17) -0.0086(14) 0.0069(16)
O7 0.0351(19) 0.0227(19) 0.0199(16) 0.0057(15) -0.0039(13) -0.0010(14)
O8 0.0327(19) 0.0191(19) 0.0212(16) 0.0014(14) -0.0056(14) -0.0050(17)
O7W 0.053(2) 0.057(4) 0.030(2) 0.000(2) 0.0062(17) 0.007(2)
O8W 0.0233(18) 0.018(2) 0.035(2) -0.0123(18) 0.0014(13) -0.0021(13)
O11W 0.042(2) 0.027(3) 0.036(2) -0.012(2) 0.0046(16) 0.0005(17)
O12W 0.035(2) 0.047(3) 0.015(2) 0.017(2) -0.0017(13) -0.0003(16)
O10W 0.039(2) 0.035(3) 0.022(2) -0.0067(18) 0.0028(15) 0.0000(18)
O9W 0.053(2) 0.021(2) 0.027(2) 0.0075(18) -0.0054(18) -0.0037(19)
O1W 0.054(2) 0.021(2) 0.039(2) 0.0013(19) -0.0120(18) 0.0051(18)
O2W 0.048(2) 0.035(3) 0.031(2) -0.003(2) -0.0017(17) 0.004(2)
O3W 0.0367(19) 0.038(3) 0.031(2) 0.001(2) 0.0003(16) 0.000(2)
O4W 0.047(2) 0.033(3) 0.020(2) 0.000(2) -0.0040(14) -0.0048(19)
O5W 0.0336(19) 0.028(3) 0.034(2) 0.008(2) -0.0032(14) -0.0030(14)
O6W 0.0391(19) 0.029(3) 0.025(2) 0.0036(19) 0.0087(13) 0.0116(16)

loop_
_atom_type_symbol
_atom_type_description
_atom_type_scat_dispersion_real
_atom_type_scat_dispersion_imag
_atom_type_scat_source
C C 0.0033 0.0016 'International Tables Vol C Tables 4.2.6.8 and 6.1.1.4'
H H 0.0000 0.0000 'International Tables Vol C Tables 4.2.6.8 and 6.1.1.4'
O O 0.0106 0.0060 'International Tables Vol C Tables 4.2.6.8 and 6.1.1.4'
Na Na 0.0362 0.0249 'International Tables Vol C Tables 4.2.6.8 and 6.1.1.4'

loop_
_geom_angle_atom_site_label_1
_geom_angle_atom_site_label_2
_geom_angle_atom_site_label_3
_geom_angle
_geom_angle_site_symmetry_1
_geom_angle_site_symmetry_3
_geom_angle_publ_flag
O8W Na1 O11W 102.81(18) . . ?
O8W Na1 O12W 170.4(2) . . ?
O11W Na1 O12W 86.71(14) . . ?
O8W Na1 O9W 100.33(18) . . ?
O11W Na1 O9W 84.28(16) . . ?
O12W Na1 O9W 81.99(18) . . ?
O8W Na1 O10W 84.26(17) . . ?
O11W Na1 O10W 98.95(18) . . ?
O12W Na1 O10W 92.78(17) . . ?
O9W Na1 O10W 173.73(18) . . ?
O8W Na1 O7W 85.63(15) . . ?
O11W Na1 O7W 170.8(2) . . ?
O12W Na1 O7W 84.77(16) . . ?
O9W Na1 O7W 97.84(19) . . ?
O10W Na1 O7W 78.14(17) . . ?
O8W Na1 Na2 147.70(12) . 1_655 ?
O11W Na1 Na2 45.32(12) . 1_655 ?
O12W Na1 Na2 41.58(11) . 1_655 ?
O9W Na1 Na2 83.71(11) . 1_655 ?
O10W Na1 Na2 94.70(11) . 1_655 ?
O7W Na1 Na2 125.87(11) . 1_655 ?
O8W Na1 Na2 41.65(12) . . ?
O11W Na1 Na2 144.35(12) . . ?
O12W Na1 Na2 128.76(11) . . ?
O9W Na1 Na2 102.23(12) . . ?
O10W Na1 Na2 78.31(11) . . ?
O7W Na1 Na2 43.99(11) . . ?
Na2 Na1 Na2 168.43(7) 1_655 . ?
O8W Na1 Na4 75.67(13) . . ?
O11W Na1 Na4 70.00(13) . . ?
O12W Na1 Na4 106.66(16) . . ?
O9W Na1 Na4 151.96(12) . . ?
O10W Na1 Na4 33.32(10) . . ?
O7W Na1 Na4 109.33(17) . . ?
Na2 Na1 Na4 85.82(6) 1_655 . ?
Na2 Na1 Na4 92.98(6) . . ?
O8W Na1 Na3 106.39(14) . . ?
O11W Na1 Na3 114.62(14) . . ?
O12W Na1 Na3 70.34(14) . . ?
O9W Na1 Na3 33.96(10) . . ?
O10W Na1 Na3 140.64(12) . . ?
O7W Na1 Na3 65.44(15) . . ?
Na2 Na1 Na3 94.81(6) 1_655 . ?
Na2 Na1 Na3 85.18(6) . . ?
Na4 Na1 Na3 173.89(8) . . ?
O12W Na2 O2W 99.73(18) 1_455 . ?
O12W Na2 O8W 169.4(2) 1_455 . ?
O2W Na2 O8W 88.37(19) . . ?
O12W Na2 O7W 100.15(18) 1_455 . ?
O2W Na2 O7W 88.92(18) . . ?
O8W Na2 O7W 86.82(14) . . ?
O12W Na2 O11W 85.96(14) 1_455 1_455 ?
O2W Na2 O11W 95.99(19) . 1_455 ?
O8W Na2 O11W 86.32(16) . 1_455 ?
O7W Na2 O11W 171.4(2) . 1_455 ?
O12W Na2 O1W 84.63(18) 1_455 . ?
O2W Na2 O1W 172.2(2) . . ?
O8W Na2 O1W 86.58(17) . . ?
O7W Na2 O1W 96.7(2) . . ?
O11W Na2 O1W 77.78(16) 1_455 . ?
O12W Na2 Na1 42.98(11) 1_455 1_455 ?
O2W Na2 Na1 97.59(13) . 1_455 ?
O8W Na2 Na1 129.44(12) . 1_455 ?
O7W Na2 Na1 143.11(13) . 1_455 ?
O11W Na2 Na1 43.17(11) 1_455 1_455 ?
O1W Na2 Na1 81.14(11) . 1_455 ?
O12W Na2 Na1 145.74(14) 1_455 . ?
O2W Na2 Na1 88.36(12) . . ?
O8W Na2 Na1 40.43(10) . . ?
O7W Na2 Na1 46.39(11) . . ?
O11W Na2 Na1 126.54(12) 1_455 . ?
O1W Na2 Na1 91.62(11) . . ?
Na1 Na2 Na1 168.43(7) 1_455 . ?
O2 Na3 O5W 149.40(18) 1_655 . ?
O2 Na3 O9W 92.50(15) 1_655 . ?
O5W Na3 O9W 117.80(19) . . ?
O2 Na3 O6W 88.35(16) 1_655 . ?
O5W Na3 O6W 87.70(15) . . ?
O9W Na3 O6W 89.64(16) . . ?
O2 Na3 O4 92.95(13) 1_655 . ?
O5W Na3 O4 86.56(13) . . ?
O9W Na3 O4 99.37(14) . . ?
O6W Na3 O4 170.83(16) . . ?
O2 Na3 C7 20.11(12) 1_655 1_655 ?
O5W Na3 C7 129.43(17) . 1_655 ?
O9W Na3 C7 111.78(15) . 1_655 ?
O6W Na3 C7 83.13(16) . 1_655 ?
O4 Na3 C7 95.01(13) . 1_655 ?
O2 Na3 Na1 124.37(12) 1_655 . ?
O5W Na3 Na1 84.61(15) . . ?
O9W Na3 Na1 34.21(10) . . ?
O6W Na3 Na1 79.59(14) . . ?
O4 Na3 Na1 106.96(10) . . ?
C7 Na3 Na1 141.01(11) 1_655 . ?
O5 Na4 O10W 97.76(16) 1_565 . ?
O5 Na4 O3W 88.86(16) 1_565 . ?
O10W Na4 O3W 89.90(17) . . ?
O5 Na4 O4W 147.28(19) 1_565 . ?
O10W Na4 O4W 114.9(2) . . ?
O3W Na4 O4W 88.98(15) . . ?
O5 Na4 O8 91.65(13) 1_565 1_665 ?
O10W Na4 O8 100.75(14) . 1_665 ?
O3W Na4 O8 169.17(16) . 1_665 ?
O4W Na4 O8 84.75(14) . 1_665 ?
O5 Na4 Na1 130.25(12) 1_565 . ?
O10W Na4 Na1 36.09(11) . . ?
O3W Na4 Na1 77.23(14) . . ?
O4W Na4 Na1 80.81(15) . . ?
O8 Na4 Na1 110.34(11) 1_665 . ?
C6 C1 C2 120.2(4) . . ?
C6 C1 C7 120.2(4) . . ?
C2 C1 C7 119.6(4) . . ?
C3 C2 C1 118.8(4) . . ?
C3 C2 C8 120.2(4) . . ?
C1 C2 C8 120.9(4) . . ?
C2 C3 C4 122.3(4) . . ?
C5 C4 C3 118.2(4) . . ?
C5 C4 C9 122.0(4) . . ?
C3 C4 C9 119.7(4) . . ?
C4 C5 C6 120.5(4) . . ?
C4 C5 C10 121.4(4) . . ?
C6 C5 C10 117.9(4) . . ?
C1 C6 C5 120.0(4) . . ?
O2 C7 O1 125.2(4) . . ?
O2 C7 C1 117.2(4) . . ?
O1 C7 C1 117.5(4) . . ?
O2 C7 Na3 39.3(2) . 1_455 ?
O1 C7 Na3 87.9(3) . 1_455 ?
C1 C7 Na3 153.3(3) . 1_455 ?
O3 C8 O4 124.4(4) . . ?
O3 C8 C2 117.4(4) . . ?
O4 C8 C2 118.1(4) . . ?
O5 C9 O6 124.0(4) . . ?
O5 C9 C4 118.0(4) . . ?
O6 C9 C4 118.0(4) . . ?
O8 C10 O7 123.7(4) . . ?
O8 C10 C5 119.9(4) . . ?
O7 C10 C5 116.4(4) . . ?
C7 O2 Na3 120.6(3) . 1_455 ?
C8 O4 Na3 113.1(3) . . ?
C9 O5 Na4 122.5(3) . 1_545 ?
C10 O8 Na4 116.7(3) . 1_445 ?
Na2 O7W Na1 89.62(17) . . ?
Na1 O8W Na2 97.92(19) . . ?
Na1 O11W Na2 91.51(18) . 1_655 ?
Na2 O12W Na1 95.44(19) 1_655 . ?
Na4 O10W Na1 110.60(16) . . ?
Na3 O9W Na1 111.83(16) . . ?

loop_
_geom_bond_atom_site_label_1
_geom_bond_atom_site_label_2
_geom_bond_distance
_geom_bond_site_symmetry_2
_geom_bond_publ_flag
Na1 O8W 2.310(4) . ?
Na1 O11W 2.400(4) . ?
Na1 O12W 2.402(5) . ?
Na1 O9W 2.408(5) . ?
Na1 O10W 2.486(5) . ?
Na1 O7W 2.555(5) . ?
Na1 Na2 3.507(4) 1_655 ?
Na1 Na2 3.528(4) . ?
Na1 Na4 3.951(4) . ?
Na1 Na3 3.976(4) . ?
Na2 O12W 2.338(5) 1_455 ?
Na2 O2W 2.356(6) . ?
Na2 O8W 2.367(5) . ?
Na2 O7W 2.451(5) . ?
Na2 O11W 2.495(5) 1_455 ?
Na2 O1W 2.505(6) . ?
Na2 Na1 3.507(4) 1_455 ?
Na3 O2 2.298(4) 1_655 ?
Na3 O5W 2.351(5) . ?
Na3 O9W 2.392(4) . ?
Na3 O6W 2.400(4) . ?
Na3 O4 2.450(4) . ?
Na3 C7 3.122(5) 1_655 ?
Na4 O5 2.309(4) 1_565 ?
Na4 O10W 2.318(5) . ?
Na4 O3W 2.357(4) . ?
Na4 O4W 2.382(5) . ?
Na4 O8 2.386(4) 1_665 ?
C1 C6 1.360(7) . ?
C1 C2 1.412(6) . ?
C1 C7 1.526(6) . ?
C2 C3 1.362(7) . ?
C2 C8 1.508(7) . ?
C3 C4 1.393(7) . ?
C4 C5 1.378(6) . ?
C4 C9 1.503(6) . ?
C5 C6 1.407(7) . ?
C5 C10 1.519(7) . ?
C7 O2 1.246(6) . ?
C7 O1 1.253(5) . ?
C7 Na3 3.122(5) 1_455 ?
C8 O3 1.242(5) . ?
C8 O4 1.262(5) . ?
C9 O5 1.248(6) . ?
C9 O6 1.262(5) . ?
C10 O8 1.249(5) . ?
C10 O7 1.266(5) . ?
O2 Na3 2.298(4) 1_455 ?
O5 Na4 2.309(4) 1_545 ?
O8 Na4 2.386(4) 1_445 ?
O11W Na2 2.495(5) 1_655 ?
O12W Na2 2.338(5) 1_655 ?
